data_1545474
loop_
_publ_author_name
'Chalupa, David'
'Voj\'a\<ckov\'a, Petra'
'Partl, Ji\<r\'i'
'Pavlovi\'c, Dra\<zen'
'Ne\<cas, Marek'
'\<Svenda, Jakub'

_publ_section_title
;
 Enantioselective Synthesis of Cephalimysins B and C.
;
_journal_issue 4
_journal_name_full 'Organic letters'
_journal_page_first 750
_journal_page_last 753
_journal_paper_doi 10.1021/acs.orglett.6b03373
_journal_volume 19
_journal_year 2017
_chemical_formula_sum 'C20 H16 O7'
_chemical_formula_weight 368.33
_space_group_crystal_system triclinic
_space_group_IT_number 2
_space_group_name_Hall '-P 1'
_space_group_name_H-M_alt 'P -1'
_symmetry_space_group_name_Hall '-P 1'
_symmetry_space_group_name_H-M 'P -1'
_atom_sites_solution_hydrogens geom
_audit_creation_method SHELXL-2016/6
_cell_angle_alpha 107.051(4)
_cell_angle_beta 91.711(4)
_cell_angle_gamma 96.066(4)
_cell_formula_units_Z 2
_cell_length_a 7.4780(4)
_cell_length_b 10.2072(5)
_cell_length_c 11.8614(5)
_cell_measurement_reflns_used 8149
_cell_measurement_temperature 120(2)
_cell_measurement_theta_max 32.3950
_cell_measurement_theta_min 3.4300
_cell_volume 858.97(7)
_computing_cell_refinement
;
CrysAlisPro, Agilent Technologies,
Version 1.171.37.31 (release 14-01-2014 CrysAlis171 .NET)
(compiled Jan 14 2014,18:38:05)
;
_computing_data_collection
;
Rigaku CrystalClear-SM Expert 2.1 b32 (Rigaku, 2014)
MSCServDetCCD = {5.7.3.4}
;
_computing_data_reduction
;
CrysAlisPro, Agilent Technologies,
Version 1.171.37.31 (release 14-01-2014 CrysAlis171 .NET)
(compiled Jan 14 2014,18:38:05)
;
_computing_structure_refinement 'SHELXL-2016/6 (Sheldrick, 2016)'
_computing_structure_solution 'SHELXT 2014/5 (Sheldrick, 2014)'
_diffrn_ambient_temperature 120(2)
_diffrn_measured_fraction_theta_full 0.997
_diffrn_measured_fraction_theta_max 0.997
_diffrn_measurement_device_type 'AFC11 (Right): Eulerian 3 circle'
_diffrn_measurement_method 'Profile data from \w-scans'
_diffrn_radiation_type MoK\a
_diffrn_radiation_wavelength 0.71073
_diffrn_reflns_av_R_equivalents 0.0246
_diffrn_reflns_av_unetI/netI 0.0200
_diffrn_reflns_Laue_measured_fraction_full 0.997
_diffrn_reflns_Laue_measured_fraction_max 0.997
_diffrn_reflns_limit_h_max 9
_diffrn_reflns_limit_h_min -9
_diffrn_reflns_limit_k_max 12
_diffrn_reflns_limit_k_min -12
_diffrn_reflns_limit_l_max 13
_diffrn_reflns_limit_l_min -14
_diffrn_reflns_number 10365
_diffrn_reflns_point_group_measured_fraction_full 0.997
_diffrn_reflns_point_group_measured_fraction_max 0.997
_diffrn_reflns_theta_full 25.242
_diffrn_reflns_theta_max 25.350
_diffrn_reflns_theta_min 3.149
_diffrn_source 'Rotating Anode MicroMax-007HF DW 1.2 kW'
_exptl_absorpt_coefficient_mu 0.109
_exptl_absorpt_correction_T_max 1.00000
_exptl_absorpt_correction_T_min 0.83990
_exptl_absorpt_correction_type multi-scan
_exptl_absorpt_process_details
;
CrysAlisPro, Agilent Technologies,
Version 1.171.37.31 (release 14-01-2014 CrysAlis171 .NET)
(compiled Jan 14 2014,18:38:05)
Empirical absorption correction using spherical harmonics,
 implemented in SCALE3 ABSPACK scaling algorithm.
;
_exptl_crystal_density_diffrn 1.424
_exptl_crystal_description block
_exptl_crystal_F_000 384
_exptl_crystal_size_max 0.300
_exptl_crystal_size_mid 0.200
_exptl_crystal_size_min 0.200
_refine_diff_density_max 0.305
_refine_diff_density_min -0.209
_refine_diff_density_rms 0.042
_refine_ls_extinction_method none
_refine_ls_goodness_of_fit_ref 1.091
_refine_ls_hydrogen_treatment constr
_refine_ls_matrix_type full
_refine_ls_number_parameters 247
_refine_ls_number_reflns 3130
_refine_ls_number_restraints 0
_refine_ls_restrained_S_all 1.091
_refine_ls_R_factor_all 0.0402
_refine_ls_R_factor_gt 0.0372
_refine_ls_shift/su_max 0.000
_refine_ls_shift/su_mean 0.000
_refine_ls_structure_factor_coef Fsqd
_refine_ls_weighting_details 'w=1/[\s^2^(Fo^2^)+(0.0532P)^2^+0.2710P] where P=(Fo^2^+2Fc^2^)/3'
_refine_ls_weighting_scheme calc
_refine_ls_wR_factor_gt 0.0973
_refine_ls_wR_factor_ref 0.1007
_reflns_Friedel_coverage 0.000
_reflns_number_gt 2871
_reflns_number_total 3130
_reflns_threshold_expression 'I > 2\s(I)'
_cod_data_source_file ol6b03373_si_003.cif
_cod_data_source_block dpa112
_cod_database_code 1545474
_shelx_shelxl_version_number 2016/6
_shelx_space_group_comment
;
The symmetry employed for this shelxl refinement is uniquely defined
by the following loop, which should always be used as a source of
symmetry information in preference to the above space-group names.
They are only intended as comments.
;
_shelx_estimated_absorpt_t_min 0.968
_shelx_estimated_absorpt_t_max 0.979

loop_
_space_group_symop_operation_xyz
'x, y, z'
'-x, -y, -z'

loop_
_atom_site_label
_atom_site_type_symbol
_atom_site_fract_x
_atom_site_fract_y
_atom_site_fract_z
_atom_site_U_iso_or_equiv
_atom_site_adp_type
_atom_site_occupancy
_atom_site_site_symmetry_order
_atom_site_calc_flag
_atom_site_refinement_flags_posn
_atom_site_refinement_flags_adp
O1 O 0.14795(12) -0.05368(9) 0.20716(8) 0.0216(2) Uani 1 1 d . .
C2 C 0.18019(17) -0.04775(13) 0.32330(12) 0.0210(3) Uani 1 1 d . .
C3 C 0.21800(18) 0.08146(14) 0.39947(12) 0.0239(3) Uani 1 1 d . .
C4 C 0.21233(18) 0.17508(14) 0.32966(13) 0.0234(3) Uani 1 1 d . .
C5 C 0.18071(18) 0.08388(13) 0.20116(12) 0.0205(3) Uani 1 1 d . .
C6 C 0.02581(18) 0.12279(13) 0.13682(12) 0.0224(3) Uani 1 1 d . .
O7 O 0.09267(12) 0.21122(9) 0.07856(9) 0.0236(2) Uani 1 1 d . .
C8 C 0.28973(17) 0.22765(13) 0.08919(12) 0.0210(3) Uani 1 1 d . .
H8A H 0.334488 0.315693 0.151682 0.025 Uiso 1 1 calc R U
C9 C 0.33967(17) 0.10569(13) 0.12786(12) 0.0202(3) Uani 1 1 d . .
H9A H 0.342403 0.022884 0.057671 0.024 Uiso 1 1 calc R U
C10 C 0.16688(18) -0.18125(14) 0.34056(12) 0.0216(3) Uani 1 1 d . .
C11 C 0.10863(19) -0.30888(14) 0.26792(13) 0.0248(3) Uani 1 1 d . .
H11A H 0.063096 -0.331748 0.188035 0.030 Uiso 1 1 calc R U
C12 C 0.1289(2) -0.40185(14) 0.33453(13) 0.0266(3) Uani 1 1 d . .
H12A H 0.100211 -0.499322 0.307482 0.032 Uiso 1 1 calc R U
C13 C 0.1966(2) -0.32599(14) 0.44335(13) 0.0278(3) Uani 1 1 d . .
C14 C 0.2464(3) -0.35975(17) 0.55278(15) 0.0423(4) Uani 1 1 d . .
H14A H 0.225116 -0.459862 0.538356 0.063 Uiso 1 1 calc R U
H14B H 0.172932 -0.313980 0.616281 0.063 Uiso 1 1 calc R U
H14C H 0.374162 -0.327683 0.575950 0.063 Uiso 1 1 calc R U
O15 O 0.22097(14) -0.18868(10) 0.45022(9) 0.0281(2) Uani 1 1 d . .
C16 C 0.2600(2) 0.12771(15) 0.52978(13) 0.0324(3) Uani 1 1 d . .
H16A H 0.200521 0.059732 0.564395 0.049 Uiso 1 1 calc R U
H16B H 0.216434 0.217261 0.564226 0.049 Uiso 1 1 calc R U
H16C H 0.390595 0.136526 0.546397 0.049 Uiso 1 1 calc R U
C17 C 0.35991(17) 0.23278(13) -0.02949(12) 0.0215(3) Uani 1 1 d . .
C18 C 0.32846(17) 0.35077(13) -0.07345(12) 0.0209(3) Uani 1 1 d . .
C19 C 0.24405(17) 0.46127(13) -0.00793(12) 0.0222(3) Uani 1 1 d . .
H19A H 0.200267 0.461051 0.066389 0.027 Uiso 1 1 calc R U
C20 C 0.22389(18) 0.57164(14) -0.05115(13) 0.0249(3) Uani 1 1 d . .
H20A H 0.166943 0.647142 -0.006074 0.030 Uiso 1 1 calc R U
C21 C 0.28633(18) 0.57218(14) -0.15954(13) 0.0261(3) Uani 1 1 d . .
H21A H 0.271562 0.647651 -0.189090 0.031 Uiso 1 1 calc R U
C22 C 0.37057(19) 0.46246(15) -0.22513(13) 0.0284(3) Uani 1 1 d . .
H22A H 0.413782 0.463036 -0.299509 0.034 Uiso 1 1 calc R U
C23 C 0.39182(19) 0.35229(14) -0.18259(13) 0.0254(3) Uani 1 1 d . .
H23A H 0.449711 0.277394 -0.227772 0.030 Uiso 1 1 calc R U
O24 O -0.13178(13) 0.08693(11) 0.13480(10) 0.0311(3) Uani 1 1 d . .
O25 O 0.22975(14) 0.30134(10) 0.36017(9) 0.0308(3) Uani 1 1 d . .
O26 O 0.44474(13) 0.14202(10) -0.08366(9) 0.0287(2) Uani 1 1 d . .
O27 O 0.50634(12) 0.13922(9) 0.19283(9) 0.0254(2) Uani 1 1 d . .
H27A H 0.569550 0.074397 0.168970 0.038 Uiso 1 1 calc R U

loop_
_atom_site_aniso_label
_atom_site_aniso_U_11
_atom_site_aniso_U_22
_atom_site_aniso_U_33
_atom_site_aniso_U_23
_atom_site_aniso_U_13
_atom_site_aniso_U_12
O1 0.0277(5) 0.0157(4) 0.0231(5) 0.0093(4) -0.0007(4) 0.0011(4)
C2 0.0200(6) 0.0221(7) 0.0228(7) 0.0095(5) 0.0015(5) 0.0024(5)
C3 0.0268(7) 0.0203(6) 0.0255(7) 0.0084(6) 0.0024(5) 0.0028(5)
C4 0.0225(7) 0.0203(7) 0.0280(8) 0.0075(6) 0.0032(5) 0.0044(5)
C5 0.0225(6) 0.0141(6) 0.0268(7) 0.0086(5) 0.0007(5) 0.0030(5)
C6 0.0228(7) 0.0197(6) 0.0258(7) 0.0078(6) 0.0024(5) 0.0048(5)
O7 0.0198(5) 0.0245(5) 0.0321(5) 0.0155(4) 0.0033(4) 0.0059(4)
C8 0.0193(6) 0.0188(6) 0.0271(7) 0.0098(5) 0.0010(5) 0.0040(5)
C9 0.0200(6) 0.0170(6) 0.0252(7) 0.0082(5) 0.0007(5) 0.0039(5)
C10 0.0237(7) 0.0216(7) 0.0219(7) 0.0100(5) 0.0010(5) 0.0037(5)
C11 0.0302(7) 0.0217(7) 0.0239(7) 0.0085(6) 0.0009(5) 0.0042(5)
C12 0.0332(8) 0.0190(7) 0.0293(8) 0.0100(6) -0.0002(6) 0.0027(6)
C13 0.0331(8) 0.0226(7) 0.0316(8) 0.0145(6) -0.0008(6) 0.0027(6)
C14 0.0624(11) 0.0343(9) 0.0356(9) 0.0215(7) -0.0098(8) 0.0017(8)
O15 0.0382(6) 0.0215(5) 0.0258(5) 0.0114(4) -0.0058(4) -0.0007(4)
C16 0.0447(9) 0.0270(7) 0.0243(8) 0.0066(6) 0.0018(6) 0.0024(6)
C17 0.0186(6) 0.0182(6) 0.0276(7) 0.0076(6) -0.0005(5) 0.0005(5)
C18 0.0184(6) 0.0203(6) 0.0248(7) 0.0091(5) -0.0028(5) 0.0005(5)
C19 0.0213(6) 0.0217(6) 0.0258(7) 0.0107(6) 0.0001(5) 0.0025(5)
C20 0.0239(7) 0.0198(6) 0.0319(8) 0.0094(6) -0.0021(5) 0.0031(5)
C21 0.0259(7) 0.0235(7) 0.0321(8) 0.0155(6) -0.0063(6) -0.0016(5)
C22 0.0311(8) 0.0322(8) 0.0242(7) 0.0136(6) -0.0008(6) 0.0002(6)
C23 0.0269(7) 0.0241(7) 0.0255(7) 0.0080(6) 0.0000(5) 0.0033(6)
O24 0.0208(5) 0.0334(6) 0.0433(6) 0.0180(5) 0.0026(4) 0.0027(4)
O25 0.0426(6) 0.0169(5) 0.0327(6) 0.0063(4) 0.0043(5) 0.0057(4)
O26 0.0317(5) 0.0227(5) 0.0351(6) 0.0114(4) 0.0091(4) 0.0088(4)
O27 0.0197(5) 0.0218(5) 0.0359(6) 0.0099(4) -0.0022(4) 0.0049(4)

loop_
_atom_type_symbol
_atom_type_description
_atom_type_scat_dispersion_real
_atom_type_scat_dispersion_imag
_atom_type_scat_source
C C 0.0033 0.0016 'International Tables Vol C Tables 4.2.6.8 and 6.1.1.4'
H H 0.0000 0.0000 'International Tables Vol C Tables 4.2.6.8 and 6.1.1.4'
O O 0.0106 0.0060 'International Tables Vol C Tables 4.2.6.8 and 6.1.1.4'

loop_
_geom_angle_atom_site_label_1
_geom_angle_atom_site_label_2
_geom_angle_atom_site_label_3
_geom_angle
C2 O1 C5 106.86(10)
C3 C2 O1 115.07(11)
C3 C2 C10 132.16(13)
O1 C2 C10 112.77(11)
C2 C3 C4 106.44(12)
C2 C3 C16 130.18(12)
C4 C3 C16 123.38(12)
O25 C4 C3 130.10(14)
O25 C4 C5 124.22(12)
C3 C4 C5 105.68(11)
O1 C5 C6 112.19(10)
O1 C5 C9 113.15(10)
C6 C5 C9 102.43(10)
O1 C5 C4 105.40(10)
C6 C5 C4 112.10(11)
C9 C5 C4 111.80(11)
O24 C6 O7 122.27(12)
O24 C6 C5 128.81(12)
O7 C6 C5 108.91(11)
C6 O7 C8 110.10(9)
O7 C8 C9 105.31(10)
O7 C8 C17 108.61(10)
C9 C8 C17 114.32(11)
O27 C9 C8 110.66(10)
O27 C9 C5 113.60(11)
C8 C9 C5 100.84(10)
C11 C10 O15 110.14(11)
C11 C10 C2 132.24(13)
O15 C10 C2 117.63(12)
C10 C11 C12 106.44(12)
C13 C12 C11 107.12(12)
C12 C13 O15 110.11(12)
C12 C13 C14 133.93(14)
O15 C13 C14 115.95(13)
C13 O15 C10 106.18(11)
O26 C17 C18 121.60(12)
O26 C17 C8 119.02(11)
C18 C17 C8 119.34(11)
C19 C18 C23 119.39(12)
C19 C18 C17 122.30(12)
C23 C18 C17 118.27(12)
C20 C19 C18 120.03(13)
C21 C20 C19 120.26(13)
C20 C21 C22 119.95(12)
C23 C22 C21 120.19(13)
C22 C23 C18 120.17(13)

loop_
_geom_bond_atom_site_label_1
_geom_bond_atom_site_label_2
_geom_bond_distance
O1 C2 1.3739(16)
O1 C5 1.4226(15)
C2 C3 1.3575(19)
C2 C10 1.4299(18)
C3 C4 1.4391(19)
C3 C16 1.491(2)
C4 O25 1.2235(17)
C4 C5 1.532(2)
C5 C6 1.5179(18)
C5 C9 1.5290(18)
C6 O24 1.1939(17)
C6 O7 1.3540(16)
O7 C8 1.4628(15)
C8 C9 1.5239(17)
C8 C17 1.5302(18)
C9 O27 1.4008(16)
C10 C11 1.352(2)
C10 O15 1.3763(16)
C11 C12 1.4180(19)
C12 C13 1.347(2)
C13 O15 1.3720(16)
C13 C14 1.484(2)
C17 O26 1.2137(17)
C17 C18 1.4827(17)
C18 C19 1.3929(19)
C18 C23 1.396(2)
C19 C20 1.3874(18)
C20 C21 1.382(2)
C21 C22 1.387(2)
C22 C23 1.3821(19)
